data_4130487
loop_
_publ_author_name
'Chen, Guo-Qiang'
'Kehr, Gerald'
'M\"uck-Lichtenfeld, Christian'
'Daniliuc, Constantin G.'
'Erker, Gerhard'

_publ_section_title
;
 Phospha-Claisen Type Reactions at Frustrated Lewis Pair Frameworks.
;
_journal_issue 27
_journal_name_full 'Journal of the American Chemical Society'
_journal_page_first 8554
_journal_page_last 8559
_journal_paper_doi 10.1021/jacs.6b04046
_journal_volume 138
_journal_year 2016
_chemical_formula_sum 'C41 H36 B F10 O4 P'
_chemical_formula_weight 824.48
_space_group_crystal_system triclinic
_space_group_IT_number 2
_space_group_name_Hall '-P 1'
_space_group_name_H-M_alt 'P -1'
_atom_sites_solution_hydrogens geom
_cell_angle_alpha 65.606(2)
_cell_angle_beta 70.053(2)
_cell_angle_gamma 77.352(2)
_cell_formula_units_Z 2
_cell_length_a 11.3650(5)
_cell_length_b 14.8236(7)
_cell_length_c 16.1305(7)
_cell_measurement_reflns_used 5798
_cell_measurement_temperature 100.(2)
_cell_measurement_theta_max 27.4195
_cell_measurement_theta_min 2.3304
_cell_volume 2316.74(19)
_computing_cell_refinement 'SAINT V8.34A (Bruker AXS Inc., 2013)'
_computing_data_collection
;
APEX2 v.2014.1-1 (Bruker AXS Inc., 2014)

;
_computing_data_reduction 'SAINT V8.34A (Bruker AXS Inc., 2013)'
_computing_molecular_graphics 'XP (Sheldrick, 2014)'
_computing_publication_material 'SHELXL-2014 (Sheldrick, 2014)'
_computing_structure_refinement 'SHELXL-2014/7 (Sheldrick, 2014)'
_computing_structure_solution 'SHELXL-2014 (Sheldrick, 2014)'
_diffrn_ambient_temperature 100.(2)
_diffrn_detector_area_resol_mean 10.4167
_diffrn_measured_fraction_theta_full 0.965
_diffrn_measured_fraction_theta_max 0.965
_diffrn_measurement_device_type 'Bruker D8 Venture PHOTON 100 CMOS'
_diffrn_measurement_method 'omega and phi scans'
_diffrn_radiation_monochromator 'MX mirror'
_diffrn_radiation_type 'Mo K\a'
_diffrn_radiation_wavelength 0.71073
_diffrn_reflns_av_R_equivalents 0.0447
_diffrn_reflns_av_unetI/netI 0.0673
_diffrn_reflns_limit_h_max 13
_diffrn_reflns_limit_h_min -13
_diffrn_reflns_limit_k_max 17
_diffrn_reflns_limit_k_min -17
_diffrn_reflns_limit_l_max 19
_diffrn_reflns_limit_l_min -19
_diffrn_reflns_number 16994
_diffrn_reflns_theta_full 25.35
_diffrn_reflns_theta_max 25.35
_diffrn_reflns_theta_min 2.33
_diffrn_source 'Mo ImS'
_diffrn_source_type 'micro focus tube'
_exptl_absorpt_coefficient_mu 0.134
_exptl_absorpt_correction_T_max 0.99
_exptl_absorpt_correction_T_min 0.92
_exptl_absorpt_correction_type multi-scan
_exptl_absorpt_process_details
;
Bruker AXS (2014). SADABS, Version 2014/2, Bruker AXS Inc., Madison, Wisconsin,
USA.
;
_exptl_crystal_colour yellow
_exptl_crystal_density_diffrn 1.182
_exptl_crystal_density_method 'not measured'
_exptl_crystal_description prism
_exptl_crystal_F_000 848
_exptl_crystal_size_max 0.257
_exptl_crystal_size_mid 0.170
_exptl_crystal_size_min 0.099
_platon_squeeze_details
;
Two badly disordered dichloromethane molecules were found in the
asymmetrical unit and could not be satisfactorily refined. The program 
SQUEEZE (A. L. Spek J. Appl. Cryst., 2003, 36, 7-13) was therefore used
to remove mathematically the effect of the solvent. 
The quoted formula and derived parameters are not included the squeezed
solvent molecules. 
;
_refine_diff_density_max 0.502
_refine_diff_density_min -0.274
_refine_ls_extinction_method none
_refine_ls_goodness_of_fit_ref 1.048
_refine_ls_hydrogen_treatment constr
_refine_ls_matrix_type full
_refine_ls_number_parameters 523
_refine_ls_number_reflns 8176
_refine_ls_number_restraints 0
_refine_ls_restrained_S_all 1.048
_refine_ls_R_factor_all 0.0852
_refine_ls_R_factor_gt 0.0572
_refine_ls_shift/su_max 0.000
_refine_ls_shift/su_mean 0.000
_refine_ls_structure_factor_coef Fsqd
_refine_ls_weighting_details 'w=1/[\s^2^(Fo^2^)+(0.0943P)^2^] where P=(Fo^2^+2Fc^2^)/3'
_refine_ls_weighting_scheme calc
_refine_ls_wR_factor_gt 0.1518
_refine_ls_wR_factor_ref 0.1648
_reflns_number_gt 5669
_reflns_number_total 8176
_reflns_threshold_expression 'I > 2\s(I)'
_cod_data_source_file ja6b04046_si_003.cif
_cod_data_source_block erk7994
_cod_database_code 4130487

loop_
_space_group_symop_operation_xyz
'x, y, z'
'-x, -y, -z'

loop_
_atom_site_type_symbol
_atom_site_label
_atom_site_fract_x
_atom_site_fract_y
_atom_site_fract_z
_atom_site_U_iso_or_equiv
_atom_site_adp_type
_atom_site_calc_flag
_atom_site_refinement_flags_adp
_atom_site_refinement_flags_posn
_atom_site_occupancy
B B1 0.5415(3) 0.3000(2) 0.8980(2) 0.0192(7) Uani d . . 1
C C1 0.9477(3) 0.1424(2) 0.7843(2) 0.0274(7) Uani d . . 1
H H1A 1.0357 0.1347 0.7761 0.033 Uiso calc U R 1
H H1B 0.9029 0.0854 0.8091 0.033 Uiso calc U R 1
O O3 0.60020(18) 0.39920(14) 0.51304(12) 0.0224(4) Uani d . . 1
P P1 0.86585(7) 0.24812(5) 0.56693(5) 0.01851(18) Uani d . . 1
C C2 0.8871(3) 0.2331(2) 0.76088(18) 0.0205(6) Uani d . . 1
O O4 0.75971(17) 0.48586(13) 0.48418(12) 0.0233(4) Uani d . . 1
C C3 0.7444(2) 0.24435(18) 0.78249(17) 0.0169(6) Uani d . . 1
H H3 0.7186 0.1805 0.79 0.02 Uiso calc U R 1
O O1 0.53629(17) 0.39570(12) 0.80808(12) 0.0184(4) Uani d . . 1
C C4 0.6860(3) 0.25780(19) 0.87882(18) 0.0193(6) Uani d . . 1
H H4A 0.7346 0.3037 0.8817 0.023 Uiso calc U R 1
H H4B 0.6943 0.1927 0.9302 0.023 Uiso calc U R 1
O O2 0.58122(19) 0.48312(13) 0.65565(12) 0.0242(4) Uani d . . 1
C C5 0.9519(3) 0.3253(2) 0.7217(2) 0.0309(7) Uani d . . 1
H H5A 1.0399 0.3074 0.7223 0.046 Uiso calc U R 1
H H5B 0.9103 0.3656 0.7607 0.046 Uiso calc U R 1
H H5C 0.948 0.3634 0.6564 0.046 Uiso calc U R 1
C C6 0.7393(2) 0.33063(18) 0.61042(18) 0.0174(6) Uani d . . 1
C C7 0.6989(2) 0.32704(18) 0.70154(18) 0.0170(6) Uani d . . 1
C C10 0.6891(2) 0.40945(19) 0.53194(18) 0.0179(6) Uani d . . 1
C C11 0.7229(3) 0.5604(2) 0.4024(2) 0.0323(7) Uani d . . 1
H H11A 0.7425 0.533 0.3529 0.049 Uiso calc U R 1
H H11B 0.7689 0.619 0.3781 0.049 Uiso calc U R 1
H H11C 0.6324 0.5794 0.4211 0.049 Uiso calc U R 1
C C8 0.6019(2) 0.40297(18) 0.72555(18) 0.0176(6) Uani d . . 1
C C9 0.4747(3) 0.5540(2) 0.6761(2) 0.0313(7) Uani d . . 1
H H9A 0.4038 0.5177 0.7244 0.047 Uiso calc U R 1
H H9B 0.45 0.5951 0.618 0.047 Uiso calc U R 1
H H9C 0.4987 0.5966 0.6995 0.047 Uiso calc U R 1
C C21 0.8263(3) 0.11860(19) 0.62321(19) 0.0204(6) Uani d . . 1
C C22 0.9344(3) 0.0505(2) 0.6150(2) 0.0266(7) Uani d . . 1
C C23 0.9209(3) -0.0508(2) 0.6579(2) 0.0382(8) Uani d . . 1
H H23 0.9934 -0.0964 0.6517 0.046 Uiso calc U R 1
C C24 0.8041(4) -0.0874(2) 0.7099(3) 0.0462(9) Uani d . . 1
C C25 0.7004(3) -0.0194(2) 0.7169(2) 0.0328(7) Uani d . . 1
H H25 0.6204 -0.0436 0.7527 0.039 Uiso calc U R 1
C C26 0.7071(3) 0.0832(2) 0.67402(19) 0.0242(6) Uani d . . 1
C C27 1.0640(3) 0.0842(2) 0.5606(2) 0.0378(8) Uani d . . 1
H H27A 1.0655 0.127 0.495 0.057 Uiso calc U R 1
H H27B 1.1249 0.026 0.5609 0.057 Uiso calc U R 1
H H27C 1.0859 0.1214 0.5904 0.057 Uiso calc U R 1
C C28 0.7906(5) -0.1988(3) 0.7591(4) 0.0845(17) Uani d . . 1
H H28A 0.7926 -0.226 0.7126 0.127 Uiso calc U R 1
H H28B 0.7105 -0.2101 0.809 0.127 Uiso calc U R 1
H H28C 0.86 -0.2318 0.7873 0.127 Uiso calc U R 1
C C29 0.5843(3) 0.1474(2) 0.6862(2) 0.0260(6) Uani d . . 1
H H29A 0.5191 0.1168 0.6824 0.039 Uiso calc U R 1
H H29B 0.5944 0.2135 0.6358 0.039 Uiso calc U R 1
H H29C 0.5598 0.1537 0.7481 0.039 Uiso calc U R 1
C C31 0.8829(3) 0.29500(19) 0.43895(19) 0.0222(6) Uani d . . 1
C C32 0.8157(3) 0.2700(2) 0.3935(2) 0.0253(6) Uani d . . 1
C C33 0.8383(3) 0.3160(2) 0.2952(2) 0.0342(8) Uani d . . 1
H H33 0.7921 0.2991 0.2653 0.041 Uiso calc U R 1
C C34 0.9252(3) 0.3850(3) 0.2399(2) 0.0381(8) Uani d . . 1
C C35 0.9936(3) 0.4075(2) 0.2844(2) 0.0332(7) Uani d . . 1
H H35 1.0542 0.4545 0.2471 0.04 Uiso calc U R 1
C C36 0.9763(3) 0.3636(2) 0.38211(19) 0.0245(6) Uani d . . 1
C C37 0.7159(3) 0.1979(2) 0.4458(2) 0.0323(7) Uani d . . 1
H H37A 0.683 0.191 0.4001 0.048 Uiso calc U R 1
H H37B 0.6474 0.2228 0.4898 0.048 Uiso calc U R 1
H H37C 0.7524 0.1329 0.4814 0.048 Uiso calc U R 1
C C38 0.9466(4) 0.4328(4) 0.1336(2) 0.0698(14) Uani d . . 1
H H38A 0.9155 0.5033 0.1164 0.105 Uiso calc U R 1
H H38B 0.9014 0.3994 0.114 0.105 Uiso calc U R 1
H H38C 1.0367 0.4266 0.1016 0.105 Uiso calc U R 1
C C39 1.0563(3) 0.3914(2) 0.4231(2) 0.0301(7) Uani d . . 1
H H39A 1.0046 0.4321 0.4597 0.045 Uiso calc U R 1
H H39B 1.1236 0.4295 0.3716 0.045 Uiso calc U R 1
H H39C 1.0933 0.331 0.4647 0.045 Uiso calc U R 1
C C41 0.4441(2) 0.22499(19) 0.91012(18) 0.0187(6) Uani d . . 1
C C42 0.3733(3) 0.2387(2) 0.85004(19) 0.0239(6) Uani d . . 1
F F42 0.37964(16) 0.32089(12) 0.76926(11) 0.0311(4) Uani d . . 1
C C43 0.2939(3) 0.1714(2) 0.8655(2) 0.0276(7) Uani d . . 1
F F43 0.23181(18) 0.18858(15) 0.80214(13) 0.0456(5) Uani d . . 1
C C44 0.2816(3) 0.0854(2) 0.9448(2) 0.0306(7) Uani d . . 1
F F44 0.20496(18) 0.01854(14) 0.96096(14) 0.0455(5) Uani d . . 1
C C45 0.3473(3) 0.0691(2) 1.0072(2) 0.0253(6) Uani d . . 1
F F45 0.33546(17) -0.01472(12) 1.08609(12) 0.0361(4) Uani d . . 1
C C46 0.4261(3) 0.1379(2) 0.98853(18) 0.0204(6) Uani d . . 1
F F46 0.49041(16) 0.11577(11) 1.05306(11) 0.0279(4) Uani d . . 1
C C51 0.4866(3) 0.34167(19) 0.98452(18) 0.0207(6) Uani d . . 1
C C52 0.3816(3) 0.4107(2) 0.99005(18) 0.0224(6) Uani d . . 1
F F52 0.32218(16) 0.44416(14) 0.92148(11) 0.0375(5) Uani d . . 1
C C53 0.3311(3) 0.4476(2) 1.0614(2) 0.0268(7) Uani d . . 1
F F53 0.23249(17) 0.51612(14) 1.06033(13) 0.0413(5) Uani d . . 1
C C54 0.3829(3) 0.4136(2) 1.1355(2) 0.0276(7) Uani d . . 1
F F54 0.33206(17) 0.44564(13) 1.20827(13) 0.0379(5) Uani d . . 1
C C55 0.4861(3) 0.3450(2) 1.1351(2) 0.0292(7) Uani d . . 1
F F55 0.5377(2) 0.30836(16) 1.20825(14) 0.0513(6) Uani d . . 1
C C56 0.5354(3) 0.3118(2) 1.0609(2) 0.0251(6) Uani d . . 1
F F56 0.63662(17) 0.24365(13) 1.06718(12) 0.0391(5) Uani d . . 1

loop_
_atom_site_aniso_label
_atom_site_aniso_U_11
_atom_site_aniso_U_22
_atom_site_aniso_U_33
_atom_site_aniso_U_12
_atom_site_aniso_U_13
_atom_site_aniso_U_23
B1 0.0269(18) 0.0147(15) 0.0148(14) -0.0012(13) -0.0085(13) -0.0025(12)
C1 0.0167(14) 0.0261(16) 0.0360(16) 0.0013(12) -0.0103(13) -0.0075(13)
O3 0.0208(10) 0.0262(11) 0.0213(10) 0.0023(8) -0.0098(8) -0.0089(8)
P1 0.0178(4) 0.0147(3) 0.0208(4) -0.0004(3) -0.0052(3) -0.0050(3)
C2 0.0199(14) 0.0234(14) 0.0169(13) -0.0034(12) -0.0078(11) -0.0034(11)
O4 0.0207(10) 0.0176(10) 0.0224(10) 0.0003(8) -0.0060(8) 0.0003(8)
C3 0.0193(14) 0.0112(12) 0.0203(13) -0.0006(11) -0.0087(11) -0.0037(11)
O1 0.0222(10) 0.0142(9) 0.0179(10) 0.0015(8) -0.0081(8) -0.0047(8)
C4 0.0220(15) 0.0162(13) 0.0201(13) -0.0025(11) -0.0089(12) -0.0044(11)
O2 0.0350(12) 0.0140(9) 0.0184(9) 0.0067(8) -0.0110(9) -0.0027(8)
C5 0.0266(16) 0.0305(16) 0.0317(16) -0.0091(13) -0.0109(14) -0.0024(13)
C6 0.0162(13) 0.0133(13) 0.0212(14) -0.0037(11) -0.0075(11) -0.0021(11)
C7 0.0190(14) 0.0118(13) 0.0205(13) -0.0038(11) -0.0074(11) -0.0035(11)
C10 0.0170(14) 0.0175(14) 0.0176(13) 0.0018(11) -0.0041(11) -0.0071(11)
C11 0.0263(16) 0.0274(16) 0.0241(15) -0.0006(13) -0.0049(13) 0.0063(13)
C8 0.0192(14) 0.0155(13) 0.0173(14) -0.0022(11) -0.0094(12) -0.0017(11)
C9 0.047(2) 0.0206(15) 0.0280(16) 0.0204(14) -0.0228(15) -0.0126(13)
C21 0.0216(14) 0.0138(13) 0.0240(14) 0.0014(11) -0.0071(12) -0.0062(11)
C22 0.0274(16) 0.0200(15) 0.0286(15) 0.0045(12) -0.0045(13) -0.0115(12)
C23 0.0324(18) 0.0184(15) 0.053(2) 0.0079(13) -0.0042(16) -0.0141(15)
C24 0.047(2) 0.0154(16) 0.063(2) -0.0051(15) -0.0007(19) -0.0128(16)
C25 0.0309(17) 0.0227(16) 0.0384(18) -0.0093(13) 0.0041(14) -0.0129(14)
C26 0.0274(16) 0.0202(15) 0.0249(15) -0.0042(12) -0.0041(13) -0.0096(12)
C27 0.0265(17) 0.0262(17) 0.049(2) 0.0089(13) -0.0061(16) -0.0112(15)
C28 0.074(3) 0.0164(19) 0.132(4) -0.002(2) -0.005(3) -0.018(2)
C29 0.0192(15) 0.0279(16) 0.0371(16) -0.0049(12) -0.0051(13) -0.0190(13)
C31 0.0231(15) 0.0173(14) 0.0219(14) 0.0044(12) -0.0060(12) -0.0065(11)
C32 0.0236(15) 0.0261(15) 0.0271(15) 0.0045(12) -0.0077(13) -0.0136(12)
C33 0.0265(17) 0.047(2) 0.0315(17) 0.0059(15) -0.0145(14) -0.0159(15)
C34 0.0265(17) 0.053(2) 0.0260(16) 0.0034(16) -0.0056(14) -0.0109(15)
C35 0.0253(16) 0.0341(17) 0.0254(15) 0.0031(14) -0.0031(13) -0.0028(13)
C36 0.0199(15) 0.0214(15) 0.0247(15) 0.0043(12) -0.0034(12) -0.0067(12)
C37 0.0341(18) 0.0328(17) 0.0384(17) -0.0020(14) -0.0166(15) -0.0167(14)
C38 0.047(2) 0.114(4) 0.031(2) -0.015(2) -0.0166(18) -0.002(2)
C39 0.0255(16) 0.0280(16) 0.0281(16) -0.0079(13) 0.0004(13) -0.0057(13)
C41 0.0185(14) 0.0181(14) 0.0193(13) 0.0016(11) -0.0057(11) -0.0079(11)
C42 0.0232(15) 0.0207(14) 0.0236(14) 0.0003(12) -0.0074(12) -0.0047(12)
F42 0.0325(10) 0.0320(9) 0.0244(9) -0.0061(8) -0.0182(8) 0.0035(7)
C43 0.0202(15) 0.0354(17) 0.0314(16) -0.0019(13) -0.0130(13) -0.0122(13)
F43 0.0398(11) 0.0575(13) 0.0467(11) -0.0163(10) -0.0281(10) -0.0076(10)
C44 0.0255(16) 0.0289(16) 0.0398(18) -0.0092(13) -0.0062(14) -0.0141(14)
F44 0.0409(11) 0.0426(11) 0.0585(12) -0.0219(9) -0.0133(10) -0.0156(10)
C45 0.0258(15) 0.0168(14) 0.0255(15) -0.0041(12) -0.0024(13) -0.0032(12)
F45 0.0439(11) 0.0212(9) 0.0341(9) -0.0122(8) -0.0075(8) 0.0004(8)
C46 0.0226(15) 0.0202(14) 0.0203(13) 0.0018(12) -0.0074(12) -0.0099(11)
F46 0.0395(10) 0.0216(8) 0.0222(8) -0.0048(7) -0.0160(8) -0.0008(7)
C51 0.0203(14) 0.0147(13) 0.0224(14) -0.0055(11) -0.0035(12) -0.0026(11)
C52 0.0205(15) 0.0217(14) 0.0184(13) -0.0034(12) -0.0012(12) -0.0037(11)
F52 0.0289(10) 0.0488(11) 0.0253(9) 0.0144(8) -0.0111(8) -0.0108(8)
C53 0.0190(15) 0.0209(15) 0.0307(16) -0.0007(12) 0.0021(13) -0.0077(13)
F53 0.0298(10) 0.0393(11) 0.0407(10) 0.0125(8) 0.0000(9) -0.0168(9)
C54 0.0257(16) 0.0305(16) 0.0319(16) -0.0104(13) 0.0024(13) -0.0211(14)
F54 0.0337(10) 0.0458(11) 0.0443(11) -0.0046(9) -0.0014(9) -0.0336(9)
C55 0.0324(17) 0.0335(17) 0.0310(16) 0.0012(14) -0.0140(14) -0.0188(14)
F55 0.0574(13) 0.0697(14) 0.0529(12) 0.0241(11) -0.0357(11) -0.0464(11)
C56 0.0257(16) 0.0230(15) 0.0331(16) 0.0051(12) -0.0121(13) -0.0172(13)
F56 0.0440(11) 0.0462(11) 0.0409(10) 0.0233(9) -0.0282(9) -0.0300(9)

loop_
_atom_type_symbol
_atom_type_description
_atom_type_scat_dispersion_real
_atom_type_scat_dispersion_imag
_atom_type_scat_source
C C 0.0033 0.0016 'International Tables Vol C Tables 4.2.6.8 and 6.1.1.4'
H H 0.0000 0.0000 'International Tables Vol C Tables 4.2.6.8 and 6.1.1.4'
B B 0.0013 0.0007 'International Tables Vol C Tables 4.2.6.8 and 6.1.1.4'
O O 0.0106 0.0060 'International Tables Vol C Tables 4.2.6.8 and 6.1.1.4'
F F 0.0171 0.0103 'International Tables Vol C Tables 4.2.6.8 and 6.1.1.4'
P P 0.1023 0.0942 'International Tables Vol C Tables 4.2.6.8 and 6.1.1.4'

loop_
_geom_angle_atom_site_label_1
_geom_angle_atom_site_label_2
_geom_angle_atom_site_label_3
_geom_angle
O1 B1 C4 104.7(2)
O1 B1 C51 103.2(2)
C4 B1 C51 115.6(2)
O1 B1 C41 108.1(2)
C4 B1 C41 115.1(2)
C51 B1 C41 109.1(2)
C2 C1 H1A 120.0
C2 C1 H1B 120.0
H1A C1 H1B 120.0
C6 P1 C21 111.62(12)
C6 P1 C31 104.29(12)
C21 P1 C31 110.28(13)
C1 C2 C5 122.6(3)
C1 C2 C3 119.5(2)
C5 C2 C3 117.7(2)
C10 O4 C11 114.5(2)
C2 C3 C7 112.2(2)
C2 C3 C4 108.7(2)
C7 C3 C4 113.5(2)
C2 C3 H3 107.4
C7 C3 H3 107.4
C4 C3 H3 107.4
C8 O1 B1 123.5(2)
C3 C4 B1 114.4(2)
C3 C4 H4A 108.7
B1 C4 H4A 108.7
C3 C4 H4B 108.7
B1 C4 H4B 108.7
H4A C4 H4B 107.6
C8 O2 C9 118.4(2)
C2 C5 H5A 109.5
C2 C5 H5B 109.5
H5A C5 H5B 109.5
C2 C5 H5C 109.5
H5A C5 H5C 109.5
H5B C5 H5C 109.5
C7 C6 C10 123.1(2)
C7 C6 P1 124.8(2)
C10 C6 P1 111.94(19)
C6 C7 C8 119.2(2)
C6 C7 C3 123.4(2)
C8 C7 C3 117.4(2)
O3 C10 O4 125.7(2)
O3 C10 C6 122.4(2)
O4 C10 C6 111.8(2)
O4 C11 H11A 109.5
O4 C11 H11B 109.5
H11A C11 H11B 109.5
O4 C11 H11C 109.5
H11A C11 H11C 109.5
H11B C11 H11C 109.5
O1 C8 O2 117.7(2)
O1 C8 C7 125.1(2)
O2 C8 C7 117.2(2)
O2 C9 H9A 109.5
O2 C9 H9B 109.5
H9A C9 H9B 109.5
O2 C9 H9C 109.5
H9A C9 H9C 109.5
H9B C9 H9C 109.5
C26 C21 C22 119.9(2)
C26 C21 P1 128.0(2)
C22 C21 P1 112.0(2)
C23 C22 C21 119.1(3)
C23 C22 C27 118.7(3)
C21 C22 C27 122.2(2)
C22 C23 C24 121.9(3)
C22 C23 H23 119.1
C24 C23 H23 119.1
C25 C24 C23 117.8(3)
C25 C24 C28 120.7(3)
C23 C24 C28 121.5(3)
C24 C25 C26 123.2(3)
C24 C25 H25 118.4
C26 C25 H25 118.4
C25 C26 C21 118.0(3)
C25 C26 C29 116.6(3)
C21 C26 C29 125.3(2)
C22 C27 H27A 109.5
C22 C27 H27B 109.5
H27A C27 H27B 109.5
C22 C27 H27C 109.5
H27A C27 H27C 109.5
H27B C27 H27C 109.5
C24 C28 H28A 109.5
C24 C28 H28B 109.5
H28A C28 H28B 109.5
C24 C28 H28C 109.5
H28A C28 H28C 109.5
H28B C28 H28C 109.5
C26 C29 H29A 109.5
C26 C29 H29B 109.5
H29A C29 H29B 109.5
C26 C29 H29C 109.5
H29A C29 H29C 109.5
H29B C29 H29C 109.5
C32 C31 C36 118.7(2)
C32 C31 P1 127.3(2)
C36 C31 P1 114.0(2)
C33 C32 C31 119.3(3)
C33 C32 C37 117.1(3)
C31 C32 C37 123.5(2)
C34 C33 C32 122.5(3)
C34 C33 H33 118.7
C32 C33 H33 118.7
C33 C34 C35 118.1(3)
C33 C34 C38 120.6(3)
C35 C34 C38 121.3(3)
C34 C35 C36 122.2(3)
C34 C35 H35 118.9
C36 C35 H35 118.9
C35 C36 C31 119.2(3)
C35 C36 C39 118.1(3)
C31 C36 C39 122.7(2)
C32 C37 H37A 109.5
C32 C37 H37B 109.5
H37A C37 H37B 109.5
C32 C37 H37C 109.5
H37A C37 H37C 109.5
H37B C37 H37C 109.5
C34 C38 H38A 109.5
C34 C38 H38B 109.5
H38A C38 H38B 109.5
C34 C38 H38C 109.5
H38A C38 H38C 109.5
H38B C38 H38C 109.5
C36 C39 H39A 109.5
C36 C39 H39B 109.5
H39A C39 H39B 109.5
C36 C39 H39C 109.5
H39A C39 H39C 109.5
H39B C39 H39C 109.5
C46 C41 C42 113.5(2)
C46 C41 B1 118.9(2)
C42 C41 B1 127.7(2)
F42 C42 C43 115.0(2)
F42 C42 C41 121.1(2)
C43 C42 C41 123.9(3)
F43 C43 C44 120.2(3)
F43 C43 C42 120.2(3)
C44 C43 C42 119.6(3)
F44 C44 C45 120.5(3)
F44 C44 C43 120.5(3)
C45 C44 C43 119.0(3)
F45 C45 C44 119.8(2)
F45 C45 C46 120.8(3)
C44 C45 C46 119.4(3)
F46 C46 C45 116.1(2)
F46 C46 C41 119.2(2)
C45 C46 C41 124.7(3)
C56 C51 C52 112.6(3)
C56 C51 B1 124.8(2)
C52 C51 B1 122.5(2)
F52 C52 C53 116.1(2)
F52 C52 C51 119.0(2)
C53 C52 C51 124.9(3)
F53 C53 C54 119.1(3)
F53 C53 C52 121.5(3)
C54 C53 C52 119.4(3)
F54 C54 C53 120.6(3)
F54 C54 C55 120.5(3)
C53 C54 C55 118.9(3)
F55 C55 C54 120.3(3)
F55 C55 C56 120.0(3)
C54 C55 C56 119.7(3)
F56 C56 C55 115.3(2)
F56 C56 C51 120.2(3)
C55 C56 C51 124.5(3)

loop_
_geom_bond_atom_site_label_1
_geom_bond_atom_site_label_2
_geom_bond_distance
B1 O1 1.563(3)
B1 C4 1.596(4)
B1 C51 1.634(4)
B1 C41 1.647(4)
C1 C2 1.333(4)
C1 H1A 0.95
C1 H1B 0.95
O3 C10 1.205(3)
P1 C6 1.819(3)
P1 C21 1.836(3)
P1 C31 1.840(3)
C2 C5 1.489(4)
C2 C3 1.524(4)
O4 C10 1.332(3)
O4 C11 1.451(3)
C3 C7 1.529(3)
C3 C4 1.546(4)
C3 H3 1.0
O1 C8 1.257(3)
C4 H4A 0.99
C4 H4B 0.99
O2 C8 1.300(3)
O2 C9 1.461(3)
C5 H5A 0.98
C5 H5B 0.98
C5 H5C 0.98
C6 C7 1.364(4)
C6 C10 1.507(3)
C7 C8 1.469(4)
C11 H11A 0.98
C11 H11B 0.98
C11 H11C 0.98
C9 H9A 0.98
C9 H9B 0.98
C9 H9C 0.98
C21 C26 1.407(4)
C21 C22 1.415(4)
C22 C23 1.388(4)
C22 C27 1.506(4)
C23 C24 1.393(5)
C23 H23 0.95
C24 C25 1.379(5)
C24 C28 1.525(4)
C25 C26 1.394(4)
C25 H25 0.95
C26 C29 1.509(4)
C27 H27A 0.98
C27 H27B 0.98
C27 H27C 0.98
C28 H28A 0.98
C28 H28B 0.98
C28 H28C 0.98
C29 H29A 0.98
C29 H29B 0.98
C29 H29C 0.98
C31 C32 1.409(4)
C31 C36 1.428(4)
C32 C33 1.397(4)
C32 C37 1.509(4)
C33 C34 1.381(5)
C33 H33 0.95
C34 C35 1.386(5)
C34 C38 1.513(4)
C35 C36 1.394(4)
C35 H35 0.95
C36 C39 1.495(4)
C37 H37A 0.98
C37 H37B 0.98
C37 H37C 0.98
C38 H38A 0.98
C38 H38B 0.98
C38 H38C 0.98
C39 H39A 0.98
C39 H39B 0.98
C39 H39C 0.98
C41 C46 1.378(4)
C41 C42 1.388(4)
C42 F42 1.361(3)
C42 C43 1.379(4)
C43 F43 1.344(3)
C43 C44 1.375(4)
C44 F44 1.348(3)
C44 C45 1.366(4)
C45 F45 1.353(3)
C45 C46 1.377(4)
C46 F46 1.363(3)
C51 C56 1.389(4)
C51 C52 1.395(4)
C52 F52 1.355(3)
C52 C53 1.373(4)
C53 F53 1.337(3)
C53 C54 1.372(4)
C54 F54 1.347(3)
C54 C55 1.375(4)
C55 F55 1.354(3)
C55 C56 1.377(4)
C56 F56 1.356(3)

loop_
_geom_hbond_atom_site_label_D
_geom_hbond_atom_site_label_H
_geom_hbond_atom_site_label_A
_geom_hbond_site_symmetry_A
_geom_hbond_distance_DH
_geom_hbond_distance_HA
_geom_hbond_distance_DA
_geom_hbond_angle_DHA
C11 H11C O3 2_666 0.98 2.49 3.464(4) 171.1
C9 H9B O3 2_666 0.98 2.34 3.205(3) 147.4
C9 H9C F54 2_667 0.98 2.64 3.334(3) 128.2
C9 H9C F55 2_667 0.98 2.33 3.241(3) 154.5

loop_
_geom_torsion_atom_site_label_1
_geom_torsion_atom_site_label_2
_geom_torsion_atom_site_label_3
_geom_torsion_atom_site_label_4
_geom_torsion
C1 C2 C3 C7 -138.9(3)
C5 C2 C3 C7 46.3(3)
C1 C2 C3 C4 94.8(3)
C5 C2 C3 C4 -80.0(3)
C4 B1 O1 C8 37.1(3)
C51 B1 O1 C8 158.5(2)
C41 B1 O1 C8 -86.0(3)
C2 C3 C4 B1 163.9(2)
C7 C3 C4 B1 38.3(3)
O1 B1 C4 C3 -52.2(3)
C51 B1 C4 C3 -165.0(2)
C41 B1 C4 C3 66.3(3)
C21 P1 C6 C7 64.8(2)
C31 P1 C6 C7 -176.2(2)
C21 P1 C6 C10 -119.39(18)
C31 P1 C6 C10 -0.3(2)
C10 C6 C7 C8 0.1(4)
P1 C6 C7 C8 175.46(18)
C10 C6 C7 C3 176.8(2)
P1 C6 C7 C3 -7.8(4)
C2 C3 C7 C6 55.5(3)
C4 C3 C7 C6 179.2(2)
C2 C3 C7 C8 -127.7(2)
C4 C3 C7 C8 -4.0(3)
C11 O4 C10 O3 -0.7(4)
C11 O4 C10 C6 174.9(2)
C7 C6 C10 O3 -90.6(3)
P1 C6 C10 O3 93.4(3)
C7 C6 C10 O4 93.6(3)
P1 C6 C10 O4 -82.3(2)
B1 O1 C8 O2 174.1(2)
B1 O1 C8 C7 -4.8(4)
C9 O2 C8 O1 -6.8(3)
C9 O2 C8 C7 172.2(2)
C6 C7 C8 O1 162.4(2)
C3 C7 C8 O1 -14.5(4)
C6 C7 C8 O2 -16.5(3)
C3 C7 C8 O2 166.6(2)
C6 P1 C21 C26 16.3(3)
C31 P1 C21 C26 -99.1(3)
C6 P1 C21 C22 -160.7(2)
C31 P1 C21 C22 83.9(2)
C26 C21 C22 C23 -0.3(4)
P1 C21 C22 C23 176.9(2)
C26 C21 C22 C27 179.3(3)
P1 C21 C22 C27 -3.4(4)
C21 C22 C23 C24 -0.8(5)
C27 C22 C23 C24 179.6(3)
C22 C23 C24 C25 0.7(6)
C22 C23 C24 C28 -178.3(4)
C23 C24 C25 C26 0.6(6)
C28 C24 C25 C26 179.6(4)
C24 C25 C26 C21 -1.7(5)
C24 C25 C26 C29 178.2(3)
C22 C21 C26 C25 1.5(4)
P1 C21 C26 C25 -175.3(2)
C22 C21 C26 C29 -178.4(3)
P1 C21 C26 C29 4.8(4)
C6 P1 C31 C32 -86.3(3)
C21 P1 C31 C32 33.6(3)
C6 P1 C31 C36 94.2(2)
C21 P1 C31 C36 -145.9(2)
C36 C31 C32 C33 -2.8(4)
P1 C31 C32 C33 177.7(2)
C36 C31 C32 C37 179.4(3)
P1 C31 C32 C37 -0.1(4)
C31 C32 C33 C34 0.5(5)
C37 C32 C33 C34 178.5(3)
C32 C33 C34 C35 1.2(5)
C32 C33 C34 C38 179.9(3)
C33 C34 C35 C36 -0.5(5)
C38 C34 C35 C36 -179.3(4)
C34 C35 C36 C31 -1.8(5)
C34 C35 C36 C39 178.9(3)
C32 C31 C36 C35 3.4(4)
P1 C31 C36 C35 -177.1(2)
C32 C31 C36 C39 -177.3(3)
P1 C31 C36 C39 2.2(4)
O1 B1 C41 C46 -175.7(2)
C4 B1 C41 C46 67.7(3)
C51 B1 C41 C46 -64.2(3)
O1 B1 C41 C42 3.4(4)
C4 B1 C41 C42 -113.2(3)
C51 B1 C41 C42 114.9(3)
C46 C41 C42 F42 179.9(2)
B1 C41 C42 F42 0.8(4)
C46 C41 C42 C43 -1.1(4)
B1 C41 C42 C43 179.7(3)
F42 C42 C43 F43 1.4(4)
C41 C42 C43 F43 -177.7(3)
F42 C42 C43 C44 179.4(3)
C41 C42 C43 C44 0.4(5)
F43 C43 C44 F44 -1.6(5)
C42 C43 C44 F44 -179.7(3)
F43 C43 C44 C45 178.9(3)
C42 C43 C44 C45 0.9(5)
F44 C44 C45 F45 -0.1(5)
C43 C44 C45 F45 179.3(3)
F44 C44 C45 C46 179.3(3)
C43 C44 C45 C46 -1.3(5)
F45 C45 C46 F46 0.6(4)
C44 C45 C46 F46 -178.8(3)
F45 C45 C46 C41 179.9(3)
C44 C45 C46 C41 0.5(5)
C42 C41 C46 F46 179.9(2)
B1 C41 C46 F46 -0.8(4)
C42 C41 C46 C45 0.6(4)
B1 C41 C46 C45 179.9(3)
O1 B1 C51 C56 -138.5(3)
C4 B1 C51 C56 -24.8(4)
C41 B1 C51 C56 106.7(3)
O1 B1 C51 C52 43.2(3)
C4 B1 C51 C52 156.8(2)
C41 B1 C51 C52 -71.6(3)
C56 C51 C52 F52 -178.2(2)
B1 C51 C52 F52 0.4(4)
C56 C51 C52 C53 1.0(4)
B1 C51 C52 C53 179.6(2)
F52 C52 C53 F53 -3.0(4)
C51 C52 C53 F53 177.8(2)
F52 C52 C53 C54 177.1(2)
C51 C52 C53 C54 -2.1(4)
F53 C53 C54 F54 2.8(4)
C52 C53 C54 F54 -177.3(2)
F53 C53 C54 C55 -178.5(3)
C52 C53 C54 C55 1.5(4)
F54 C54 C55 F55 0.2(4)
C53 C54 C55 F55 -178.5(3)
F54 C54 C55 C56 178.8(3)
C53 C54 C55 C56 0.1(4)
F55 C55 C56 F56 -1.0(4)
C54 C55 C56 F56 -179.6(3)
F55 C55 C56 C51 177.4(3)
C54 C55 C56 C51 -1.2(5)
C52 C51 C56 F56 179.0(2)
B1 C51 C56 F56 0.5(4)
C52 C51 C56 C55 0.6(4)
B1 C51 C56 C55 -177.9(3)

loop_
_platon_squeeze_void_nr
_platon_squeeze_void_average_x
_platon_squeeze_void_average_y
_platon_squeeze_void_average_z
_platon_squeeze_void_volume
_platon_squeeze_void_count_electrons
1 -0.500 0.000 0.500 584.1 46.0
